data_1572026
loop_
_publ_author_name
'Weare, Benjamin L.'
'Hoggett, Sean'
'Cull, William J.'
'Argent, Stephen P.'
'Khlobystov, Andrei N.'
'Brown, Paul D.'

_publ_section_title
;
 Benzene-1,2,4,5-tetrol
;
_journal_coeditor_code BX4030
_journal_issue 6
_journal_name_full IUCrData
_journal_paper_doi 10.1107/S2414314624006126
_journal_volume 9
_journal_year 2024
_chemical_formula_iupac 'C6 H6 O4'
_chemical_formula_moiety 'C6 H6 O4'
_chemical_formula_sum 'C6 H6 O4'
_chemical_formula_weight 142.11
_chemical_name_common
;
1,2,4,5-Tetrahydroxybenzene
;
_chemical_name_systematic
;
Benzene-1,2,4,5-tetrol
;
_space_group_crystal_system triclinic
_space_group_IT_number 2
_space_group_name_Hall '-P 1'
_space_group_name_H-M_alt 'P -1'
_atom_sites_solution_hydrogens mixed
_atom_sites_solution_primary dual
_atom_sites_solution_secondary difmap
_audit_creation_method
;
Olex2 1.5
(compiled 2023.08.24 svn.re1ec1418 for OlexSys, GUI svn.r6817)
;
_cell_angle_alpha 68.407(5)
_cell_angle_beta 85.779(4)
_cell_angle_gamma 89.843(4)
_cell_formula_units_Z 4
_cell_length_a 3.7474(2)
_cell_length_b 11.6254(6)
_cell_length_c 13.7771(8)
_cell_measurement_reflns_used 4683
_cell_measurement_temperature 120(2)
_cell_measurement_theta_max 75.5450
_cell_measurement_theta_min 3.4310
_cell_volume 556.37(6)
_computing_cell_refinement
;
CrysAlisPro 1.171.43.63a (Rigaku OD, 2023)
;
_computing_data_collection
;
CrysAlisPro system (CCD 42.102a 64-bit; release 15-09-2023)(Rigaku OD,
2023)
;
_computing_data_reduction
;
CrysAlisPro 1.171.43.63a (Rigaku OD, 2023)
;
_computing_molecular_graphics
;
Olex2 1.5 (Dolomanov <i>et al.</i>,  2009)
;
_computing_publication_material
;
Olex2 1.5 (Dolomanov <i>et al.</i>,  2009)
;
_computing_structure_refinement
;
<i>SHELXL2018/3</i> (Sheldrick, 2015b)
;
_computing_structure_solution
;
<i>SHELXT2018/2</i> (Sheldrick, 2015a)
;
_diffrn_ambient_temperature 120(2)
_diffrn_detector 'Hybrid Pixel Array Detector'
_diffrn_detector_area_resol_mean 5.8140
_diffrn_measured_fraction_theta_full 0.985
_diffrn_measured_fraction_theta_max 0.934
_diffrn_measurement_device '\k-geometry diffractometer'
_diffrn_measurement_device_type 'XtalLAB PRO MM007, PILATUS3 R 200K'
_diffrn_measurement_method '\w scans'
_diffrn_measurement_specimen_support 'MiTeGen micromount'
_diffrn_radiation_monochromator mirror
_diffrn_radiation_probe x-ray
_diffrn_radiation_type 'Cu K\a'
_diffrn_radiation_wavelength 1.54184
_diffrn_reflns_av_R_equivalents 0.0631
_diffrn_reflns_av_unetI/netI 0.0480
_diffrn_reflns_limit_h_max 4
_diffrn_reflns_limit_h_min -4
_diffrn_reflns_limit_k_max 14
_diffrn_reflns_limit_k_min -14
_diffrn_reflns_limit_l_max 17
_diffrn_reflns_limit_l_min -17
_diffrn_reflns_number 8096
_diffrn_reflns_theta_full 67.684
_diffrn_reflns_theta_max 76.156
_diffrn_reflns_theta_min 3.461
_diffrn_source 'rotating anode'
_exptl_absorpt_coefficient_mu 1.265
_exptl_absorpt_correction_T_max 1.000
_exptl_absorpt_correction_T_min 0.927
_exptl_absorpt_correction_type gaussian
_exptl_absorpt_process_details
;
(CrysAlisPro; Rigaku OD, 2023)
;
_exptl_crystal_colour colourless
_exptl_crystal_density_diffrn 1.697
_exptl_crystal_description block
_exptl_crystal_F_000 296
_exptl_crystal_size_max 0.067
_exptl_crystal_size_mid 0.048
_exptl_crystal_size_min 0.016
_refine_diff_density_max 0.277
_refine_diff_density_min -0.335
_refine_ls_extinction_method none
_refine_ls_goodness_of_fit_ref 1.087
_refine_ls_hydrogen_treatment mixed
_refine_ls_matrix_type full
_refine_ls_number_parameters 205
_refine_ls_number_reflns 2185
_refine_ls_number_restraints 8
_refine_ls_restrained_S_all 1.086
_refine_ls_R_factor_all 0.0521
_refine_ls_R_factor_gt 0.0445
_refine_ls_shift/su_max 0.000
_refine_ls_shift/su_mean 0.000
_refine_ls_structure_factor_coef Fsqd
_refine_ls_weighting_details 'w=1/[\s^2^(Fo^2^)+(0.0799P)^2^+0.1541P] where P=(Fo^2^+2Fc^2^)/3'
_refine_ls_weighting_scheme calc
_refine_ls_wR_factor_gt 0.1263
_refine_ls_wR_factor_ref 0.1327
_reflns_number_gt 1842
_reflns_number_total 2185
_reflns_threshold_expression 'I > 2\s(I)'
_cod_data_source_file bx4030.cif
_cod_data_source_block I
_cod_database_code 1572026
_shelx_space_group_comment
;
The symmetry employed for this shelxl refinement is uniquely defined
by the following loop, which should always be used as a source of
symmetry information in preference to the above space-group names.
They are only intended as comments.
;
_shelx_estimated_absorpt_t_min 0.917
_shelx_estimated_absorpt_t_max 0.975

loop_
_space_group_symop_operation_xyz
'x, y, z'
'-x, -y, -z'

loop_
_atom_site_type_symbol
_atom_site_label
_atom_site_fract_x
_atom_site_fract_y
_atom_site_fract_z
_atom_site_U_iso_or_equiv
_atom_site_adp_type
_atom_site_calc_flag
_atom_site_occupancy
_atom_site_disorder_assembly
_atom_site_disorder_group
C C1A -0.1468(5) 1.09568(17) 0.02598(13) 0.0161(4) Uani d 1 . .
H H1A -0.249116 1.160936 0.043654 0.019 Uiso calc 1 . .
C C2A -0.0561(4) 0.98695(17) 0.10428(13) 0.0161(4) Uani d 1 . .
C C3A 0.0876(5) 0.89114(17) 0.07847(13) 0.0159(4) Uani d 1 . .
O O4A -0.1011(3) 0.96812(13) 0.20910(9) 0.0204(3) Uani d 1 . .
H H4A -0.224(6) 1.024(2) 0.2205(19) 0.031 Uiso d 1 . .
O O5A 0.1865(4) 0.78369(12) 0.15524(10) 0.0223(3) Uani d 1 . .
H H5A 0.055(6) 0.767(2) 0.2104(15) 0.033 Uiso d 1 . .
C C1B 0.3702(5) 0.38074(17) 0.02176(14) 0.0176(4) Uani d 1 . .
H H1B 0.280395 0.299234 0.036481 0.021 Uiso calc 1 . .
C C2B 0.3851(5) 0.42502(17) 0.10209(13) 0.0164(4) Uani d 1 . .
C C3B 0.5136(5) 0.54465(17) 0.08035(14) 0.0167(4) Uani d 1 . .
O O4B 0.2720(4) 0.34746(13) 0.20260(10) 0.0231(3) Uani d 1 . .
H H4B 0.192(7) 0.388(2) 0.2403(18) 0.035 Uiso d 1 . .
O O5B 0.5337(4) 0.58394(13) 0.16233(10) 0.0225(3) Uani d 1 . .
H H5B 0.434(7) 0.6521(18) 0.1517(19) 0.034 Uiso d 1 . .
C C1C 0.5825(5) 0.12616(17) 0.45145(13) 0.0168(4) Uani d 1 . .
H H1C 0.639580 0.212043 0.418210 0.020 Uiso calc 1 . .
C C2C 0.4847(5) 0.05791(17) 0.39276(13) 0.0167(4) Uani d 1 . .
C C3C 0.4038(5) -0.06764(17) 0.44063(13) 0.0161(4) Uani d 1 . .
O O4C 0.4713(4) 0.10954(12) 0.28510(9) 0.0195(3) Uani d 1 . .
H H4C 0.421(6) 0.1868(16) 0.2668(18) 0.029 Uiso d 1 . .
O O5C 0.3112(3) -0.13754(12) 0.38383(9) 0.0185(3) Uani d 1 . .
H H5C 0.226(6) -0.093(2) 0.3286(14) 0.028 Uiso d 1 . .
C C1D 1.0908(4) 0.38787(17) 0.49271(13) 0.0159(4) Uani d 1 . .
H H1D 1.153969 0.310947 0.487689 0.019 Uiso calc 1 . .
C C2D 0.9455(4) 0.47869(17) 0.40886(13) 0.0149(4) Uani d 1 . .
C C3D 0.8562(4) 0.59139(17) 0.41683(13) 0.0151(4) Uani d 1 . .
O O4D 0.8906(4) 0.45066(13) 0.32286(9) 0.0202(3) Uani d 1 . .
H H4D 0.773(6) 0.509(2) 0.2812(17) 0.030 Uiso d 1 . .
O O5D 0.7198(3) 0.68082(12) 0.33076(9) 0.0180(3) Uani d 1 . .
H H5D 0.611(6) 0.7358(19) 0.3477(18) 0.027 Uiso d 1 . .

loop_
_atom_site_aniso_label
_atom_site_aniso_U_11
_atom_site_aniso_U_22
_atom_site_aniso_U_33
_atom_site_aniso_U_12
_atom_site_aniso_U_13
_atom_site_aniso_U_23
C1A 0.0121(8) 0.0164(9) 0.0193(9) 0.0051(7) -0.0046(7) -0.0052(7)
C2A 0.0106(8) 0.0201(10) 0.0156(8) 0.0037(7) -0.0036(6) -0.0039(7)
C3A 0.0126(8) 0.0159(9) 0.0153(8) 0.0037(7) -0.0049(6) -0.0003(7)
O4A 0.0238(7) 0.0217(7) 0.0146(6) 0.0096(6) -0.0051(5) -0.0046(5)
O5A 0.0267(7) 0.0185(7) 0.0153(6) 0.0120(6) -0.0023(5) 0.0012(5)
C1B 0.0142(8) 0.0154(9) 0.0215(9) 0.0067(7) -0.0072(7) -0.0036(7)
C2B 0.0128(8) 0.0166(9) 0.0162(8) 0.0056(7) -0.0055(7) -0.0009(7)
C3B 0.0136(8) 0.0191(9) 0.0183(8) 0.0092(7) -0.0096(7) -0.0065(7)
O4B 0.0302(8) 0.0182(7) 0.0171(6) 0.0073(6) -0.0010(5) -0.0022(5)
O5B 0.0309(8) 0.0196(7) 0.0195(7) 0.0136(6) -0.0128(6) -0.0083(6)
C1C 0.0143(8) 0.0162(9) 0.0172(8) 0.0063(7) -0.0036(7) -0.0024(7)
C2C 0.0130(8) 0.0194(10) 0.0133(8) 0.0072(7) -0.0039(6) -0.0005(7)
C3C 0.0119(8) 0.0176(9) 0.0171(8) 0.0058(7) -0.0040(6) -0.0041(7)
O4C 0.0264(7) 0.0157(7) 0.0138(6) 0.0074(6) -0.0068(5) -0.0013(5)
O5C 0.0210(7) 0.0175(7) 0.0154(6) 0.0051(6) -0.0080(5) -0.0032(5)
C1D 0.0123(8) 0.0145(9) 0.0183(8) 0.0043(7) -0.0036(7) -0.0026(7)
C2D 0.0103(8) 0.0180(9) 0.0148(8) 0.0026(7) -0.0033(6) -0.0037(7)
C3D 0.0120(8) 0.0144(9) 0.0150(8) 0.0041(7) -0.0045(6) 0.0000(7)
O4D 0.0237(7) 0.0210(7) 0.0164(6) 0.0107(6) -0.0094(5) -0.0062(5)
O5D 0.0194(6) 0.0171(7) 0.0148(6) 0.0092(5) -0.0075(5) -0.0015(5)

loop_
_atom_type_symbol
_atom_type_description
_atom_type_scat_dispersion_real
_atom_type_scat_dispersion_imag
_atom_type_scat_source
C C 0.0181 0.0091 'International Tables Vol C Tables 4.2.6.8 and 6.1.1.4'
H H 0.0000 0.0000 'International Tables Vol C Tables 4.2.6.8 and 6.1.1.4'
O O 0.0492 0.0322 'International Tables Vol C Tables 4.2.6.8 and 6.1.1.4'

loop_
_exptl_crystal_face_index_h
_exptl_crystal_face_index_k
_exptl_crystal_face_index_l
_exptl_crystal_face_perp_dist
-1 7 4 0.0194
-1 -7 -3 0.0250
2 4 5 0.0217
0 0 -8 0.0010
-2 -4 3 0.0285
0 0 8 0.0150
2 -2 5 0.0355
1 5 -1 0.0145
2 1 0 0.0275
-1 1 5 0.0282
-2 4 1 0.0234
1 -5 -3 0.0344

loop_
_geom_angle_atom_site_label_1
_geom_angle_atom_site_label_2
_geom_angle_atom_site_label_3
_geom_angle_site_symmetry_1
_geom_angle_site_symmetry_3
_geom_angle
_geom_angle_publ_flag
C2A C1A H1A . . 120.1 ?
C2A C1A C3A . 2_575 119.82(17) ?
C3A C1A H1A 2_575 . 120.1 ?
C3A C2A C1A . . 120.03(16) ?
O4A C2A C1A . . 123.07(16) ?
O4A C2A C3A . . 116.90(15) ?
C2A C3A C1A . 2_575 120.14(16) ?
O5A C3A C1A . 2_575 119.11(16) ?
O5A C3A C2A . . 120.70(15) ?
C2A O4A H4A . . 112.3(16) ?
C3A O5A H5A . . 111.3(17) ?
C2B C1B H1B . . 119.9 ?
C2B C1B C3B . 2_665 120.17(18) ?
C3B C1B H1B 2_665 . 119.9 ?
C1B C2B C3B . . 119.88(17) ?
O4B C2B C1B . . 118.40(17) ?
O4B C2B C3B . . 121.71(16) ?
C2B C3B C1B . 2_665 119.95(17) ?
O5B C3B C1B . 2_665 121.84(18) ?
O5B C3B C2B . . 118.17(16) ?
C2B O4B H4B . . 111.8(18) ?
C3B O5B H5B . . 112.5(16) ?
C2C C1C H1C . . 120.2 ?
C2C C1C C3C . 2_656 119.53(18) ?
C3C C1C H1C 2_656 . 120.2 ?
C3C C2C C1C . . 120.55(16) ?
O4C C2C C1C . . 122.61(17) ?
O4C C2C C3C . . 116.82(16) ?
C2C C3C C1C . 2_656 119.92(17) ?
O5C C3C C1C . 2_656 118.51(17) ?
O5C C3C C2C . . 121.57(15) ?
C2C O4C H4C . . 109.5(15) ?
C3C O5C H5C . . 110.6(17) ?
C2D C1D H1D . . 119.7 ?
C3D C1D H1D 2_766 . 119.7 ?
C3D C1D C2D 2_766 . 120.58(17) ?
C1D C2D C3D . . 119.20(16) ?
O4D C2D C1D . . 117.50(16) ?
O4D C2D C3D . . 123.28(15) ?
C1D C3D C2D 2_766 . 120.22(15) ?
C1D C3D O5D 2_766 . 122.17(16) ?
O5D C3D C2D . . 117.60(15) ?
C2D O4D H4D . . 108.3(17) ?
C3D O5D H5D . . 111.5(16) ?

loop_
_geom_bond_atom_site_label_1
_geom_bond_atom_site_label_2
_geom_bond_site_symmetry_2
_geom_bond_distance
_geom_bond_publ_flag
C1A H1A . 0.9500 ?
C1A C2A . 1.388(2) ?
C1A C3A 2_575 1.391(2) ?
C2A C3A . 1.385(3) ?
C2A O4A . 1.376(2) ?
C3A O5A . 1.378(2) ?
O4A H4A . 0.852(17) ?
O5A H5A . 0.835(17) ?
C1B H1B . 0.9500 ?
C1B C2B . 1.386(2) ?
C1B C3B 2_665 1.391(3) ?
C2B C3B . 1.390(3) ?
C2B O4B . 1.381(2) ?
C3B O5B . 1.372(2) ?
O4B H4B . 0.861(16) ?
O5B H5B . 0.843(17) ?
C1C H1C . 0.9500 ?
C1C C2C . 1.391(3) ?
C1C C3C 2_656 1.394(2) ?
C2C C3C . 1.386(3) ?
C2C O4C . 1.385(2) ?
C3C O5C . 1.379(2) ?
O4C H4C . 0.863(17) ?
O5C H5C . 0.832(16) ?
C1D H1D . 0.9500 ?
C1D C2D . 1.392(2) ?
C1D C3D 2_766 1.382(2) ?
C2D C3D . 1.392(3) ?
C2D O4D . 1.368(2) ?
C3D O5D . 1.3881(19) ?
O4D H4D . 0.858(16) ?
O5D H5D . 0.851(16) ?

loop_
_geom_hbond_atom_site_label_D
_geom_hbond_atom_site_label_H
_geom_hbond_atom_site_label_A
_geom_hbond_site_symmetry_A
_geom_hbond_distance_DH
_geom_hbond_distance_HA
_geom_hbond_distance_DA
_geom_hbond_angle_DHA
O4A H4A O4C 1_465 0.85(2) 1.89(2) 2.715(2) 163(2)
O4B H4B O4D 1_455 0.86(2) 1.88(2) 2.708(2) 163(3)
O4B H4B O5B . 0.86(2) 2.45(2) 2.764(2) 102.4(18)
O4C H4C O4B . 0.86(2) 1.85(2) 2.702(2) 167(2)
O4D H4D O5B . 0.86(2) 1.85(2) 2.6425(19) 154(2)
O4D H4D O5D . 0.86(2) 2.34(2) 2.789(2) 113.0(18)
O5A H5A O4A . 0.83(2) 2.40(2) 2.711(2) 102.7(18)
O5A H5A O5D 1_455 0.83(2) 1.95(2) 2.7562(18) 162(2)
O5B H5B O5A . 0.84(2) 1.80(2) 2.633(2) 169(2)
O5C H5C O4A 1_545 0.833(19) 2.04(2) 2.8376(16) 161(2)
O5C H5C O4C . 0.833(19) 2.38(2) 2.734(2) 106.8(18)
O5D H5D O5C 1_565 0.85(2) 2.03(2) 2.8796(19) 175(2)

loop_
_geom_torsion_atom_site_label_1
_geom_torsion_atom_site_label_2
_geom_torsion_atom_site_label_3
_geom_torsion_atom_site_label_4
_geom_torsion_site_symmetry_1
_geom_torsion_site_symmetry_2
_geom_torsion_site_symmetry_3
_geom_torsion_site_symmetry_4
_geom_torsion
_geom_torsion_publ_flag
C1A C2A C3A C1A . . . 2_575 1.1(3) ?
C1A C2A C3A O5A . . . . 178.53(16) ?
C3A C1A C2A C3A 2_575 . . . -1.0(3) ?
C3A C1A C2A O4A 2_575 . . . 178.86(16) ?
O4A C2A C3A C1A . . . 2_575 -178.86(16) ?
O4A C2A C3A O5A . . . . -1.4(3) ?
C1B C2B C3B C1B . . . 2_665 -0.5(3) ?
C1B C2B C3B O5B . . . . -178.19(14) ?
C3B C1B C2B C3B 2_665 . . . 0.5(3) ?
C3B C1B C2B O4B 2_665 . . . -179.07(15) ?
O4B C2B C3B C1B . . . 2_665 179.06(15) ?
O4B C2B C3B O5B . . . . 1.4(2) ?
C1C C2C C3C C1C . . . 2_656 0.5(3) ?
C1C C2C C3C O5C . . . . -179.04(15) ?
C3C C1C C2C C3C 2_656 . . . -0.5(3) ?
C3C C1C C2C O4C 2_656 . . . -178.89(15) ?
O4C C2C C3C C1C . . . 2_656 178.98(15) ?
O4C C2C C3C O5C . . . . -0.6(2) ?
C1D C2D C3D C1D . . . 2_766 -0.4(3) ?
C1D C2D C3D O5D . . . . 178.51(15) ?
C3D C1D C2D C3D 2_766 . . . 0.4(3) ?
C3D C1D C2D O4D 2_766 . . . -178.16(16) ?
O4D C2D C3D C1D . . . 2_766 178.07(17) ?
O4D C2D C3D O5D . . . . -3.0(3) ?
